data_7027559
loop_
_publ_author_name
'Matczak-Jon, Ewa'
'Kurzak, Barbara'
'Kamecka, Anna'
'Sawka-Dobrowolska, Wanda'
'Kafarski, Pawe\/l'

_publ_section_title
;
 Interactions of zinc(II), magnesium(II) and calcium(II) with
 iminodimethylenediphosphonic acids in aqueous solutions&#x200A;&#x2020;
;
_journal_issue 20
_journal_name_full 'Journal of the Chemical Society, Dalton Transactions'
_journal_page_first 3627
_journal_paper_doi 10.1039/a903997j
_journal_year 1999
_chemical_formula_moiety 'C3 H11 N O6 P2'
_chemical_formula_sum 'C3 H11 N O6 P2'
_chemical_formula_weight 219.07
_chemical_name_systematic
;
 N-methyliminodi(methylenephosphonate
;
_space_group_IT_number 14
_symmetry_cell_setting monoclinic
_symmetry_space_group_name_Hall '-P 2ybc'
_symmetry_space_group_name_H-M 'P 1 21/c 1'
_atom_sites_solution_hydrogens difmap
_atom_sites_solution_primary direct
_atom_sites_solution_secondary difmap
_audit_creation_method SHELXL-93
_cell_angle_alpha 90.00
_cell_angle_beta 93.66(3)
_cell_angle_gamma 90.00
_cell_formula_units_Z 4
_cell_length_a 7.290(2)
_cell_length_b 8.009(4)
_cell_length_c 14.473(2)
_cell_measurement_reflns_used 15
_cell_measurement_temperature 293(2)
_cell_measurement_theta_max 12.5
_cell_measurement_theta_min 9.5
_cell_volume 843.3(5)
_computing_cell_refinement 'Syntex P21 software 1976'
_computing_data_collection 'Syntex P21 software 1976'
_computing_data_reduction 'Syntex P21 software 1976'
_computing_molecular_graphics 'ORTEPII (Johnson, 1976)'
_computing_structure_refinement 'SHELXL-93 (Sheldrick, 1993)'
_computing_structure_solution 'SHELXS-86 (Sheldrick, 1990)'
_diffrn_ambient_temperature 293(2)
_diffrn_measurement_device_type 'Syntex P21 automatic diffractometer'
_diffrn_measurement_method 'profile data from theta/2theta scans'
_diffrn_radiation_monochromator graphite
_diffrn_radiation_source 'fine-focus sealed tube'
_diffrn_radiation_type MoK\a
_diffrn_radiation_wavelength 0.71069
_diffrn_reflns_av_sigmaI/netI 0.0124
_diffrn_reflns_limit_h_max 8
_diffrn_reflns_limit_h_min 0
_diffrn_reflns_limit_k_max 9
_diffrn_reflns_limit_k_min 0
_diffrn_reflns_limit_l_max 17
_diffrn_reflns_limit_l_min -17
_diffrn_reflns_number 1552
_diffrn_reflns_theta_max 26.05
_diffrn_reflns_theta_min 2.80
_diffrn_standards_decay_% 2.1
_diffrn_standards_interval_count 50
_diffrn_standards_number 2
_exptl_absorpt_coefficient_mu 0.510
_exptl_crystal_colour colourless
_exptl_crystal_density_diffrn 1.725
_exptl_crystal_description 'platy shape'
_exptl_crystal_F_000 456
_exptl_crystal_size_max 0.3
_exptl_crystal_size_mid 0.25
_exptl_crystal_size_min 0.20
_refine_diff_density_max 0.375
_refine_diff_density_min -0.289
_refine_diff_density_rms 0.065
_refine_ls_extinction_coef 0.052(5)
_refine_ls_extinction_expression Fc^*^=kFc[1+0.001xFc^2^\l^3^/sin(2\q)]^-1/4^
_refine_ls_extinction_method SHELXL
_refine_ls_goodness_of_fit_ref 1.038
_refine_ls_hydrogen_treatment refall
_refine_ls_matrix_type full
_refine_ls_number_parameters 154
_refine_ls_number_reflns 1552
_refine_ls_number_restraints 0
_refine_ls_R_factor_gt 0.0295
_refine_ls_shift/su_max 0.001
_refine_ls_shift/su_mean 0.000
_refine_ls_structure_factor_coef Fsqd
_refine_ls_weighting_details 'w=1/[\s^2^(Fo^2^)+(0.0573P)^2^+0.4269P] where P=(Fo^2^+2Fc^2^)/3'
_refine_ls_weighting_scheme calc
_refine_ls_wR_factor_gt 0.0811
_reflns_number_gt 1552
_reflns_number_total 1665
_reflns_threshold_expression >2sigma(I)
_cod_data_source_file 903997jsup1.cif
_cod_data_source_block bisfos
_cod_depositor_comments
;
The following automatic conversions were performed:

'_refine_ls_weighting_scheme' value 'calc
w=1/[\s^2^(Fo^2^)+(0.0573P)^2^+0.4269P] where P=(Fo^2^+2Fc^2^)/3' was
changed to 'calc'. New tag '_refine_ls_weighting_details' was
created. The value of the new tag was set to
'w=1/[\s^2^(Fo^2^)+(0.0573P)^2^+0.4269P] where P=(Fo^2^+2Fc^2^)/3'.

Automatic conversion script
Id: cif_fix_values 3143 2015-03-26 13:38:13Z robertas 
;
_cod_original_sg_symbol_H-M 'P 21/c'
_cod_database_code 7027559

loop_
_symmetry_equiv_pos_as_xyz
'x, y, z'
'-x, y+1/2, -z+1/2'
'-x, -y, -z'
'x, -y-1/2, z-1/2'

loop_
_atom_site_label
_atom_site_type_symbol
_atom_site_fract_x
_atom_site_fract_y
_atom_site_fract_z
_atom_site_U_iso_or_equiv
_atom_site_adp_type
_atom_site_occupancy
_atom_site_calc_flag
P1 P 0.22616(5) 0.20140(5) 0.06588(3) 0.01869(17) Uani 1 d
P2 P 0.26646(5) -0.08472(5) 0.31264(3) 0.02022(18) Uani 1 d
O1 O 0.24354(19) 0.29092(16) 0.16122(9) 0.0271(3) Uani 1 d
O2 O 0.34233(18) 0.28282(17) -0.00439(9) 0.0334(3) Uani 1 d
O3 O 0.02411(16) 0.18201(15) 0.03833(8) 0.0238(3) Uani 1 d
O4 O 0.45900(16) -0.06721(16) 0.28556(8) 0.0270(3) Uani 1 d
O5 O 0.1887(2) 0.0526(2) 0.37110(10) 0.0388(4) Uani 1 d
O6 O 0.24492(19) -0.25872(18) 0.35982(9) 0.0311(3) Uani 1 d
N1 N 0.18758(19) -0.13014(16) 0.11986(9) 0.0177(3) Uani 1 d
C1 C 0.3216(2) -0.0077(2) 0.08349(11) 0.0203(3) Uani 1 d
C2 C 0.1075(2) -0.0824(2) 0.20928(11) 0.0193(3) Uani 1 d
C3 C 0.2663(3) -0.3037(2) 0.12307(14) 0.0279(4) Uani 1 d
H1 H 0.335(4) 0.325(4) 0.171(2) 0.053(9) Uiso 1 d
H2 H 0.101(3) -0.133(3) 0.0780(14) 0.018(4) Uiso 1 d
H6 H 0.166(5) -0.253(4) 0.392(2) 0.071(10) Uiso 1 d
H5 H 0.238(6) 0.091(6) 0.423(3) 0.139(19) Uiso 1 d
H11 H 0.424(3) -0.003(3) 0.1244(13) 0.020(5) Uiso 1 d
H12 H 0.350(3) -0.045(3) 0.0285(16) 0.029(5) Uiso 1 d
H21 H 0.017(3) -0.161(3) 0.2167(14) 0.026(5) Uiso 1 d
H22 H 0.056(3) 0.025(3) 0.2040(13) 0.020(5) Uiso 1 d
H31 H 0.361(3) -0.300(3) 0.1650(18) 0.034(6) Uiso 1 d
H32 H 0.163(3) -0.374(3) 0.1347(16) 0.036(6) Uiso 1 d
H33 H 0.305(3) -0.341(3) 0.0609(19) 0.046(7) Uiso 1 d

loop_
_atom_site_aniso_label
_atom_site_aniso_U_11
_atom_site_aniso_U_22
_atom_site_aniso_U_33
_atom_site_aniso_U_23
_atom_site_aniso_U_13
_atom_site_aniso_U_12
P1 0.0191(3) 0.0188(2) 0.0180(3) 0.00271(14) 0.00009(16) 0.00044(14)
P2 0.0205(3) 0.0240(3) 0.0159(2) -0.00140(15) -0.00111(16) -0.00024(15)
O1 0.0274(7) 0.0265(7) 0.0271(7) -0.0058(5) -0.0001(5) -0.0037(5)
O2 0.0299(7) 0.0392(8) 0.0316(7) 0.0176(6) 0.0060(6) 0.0012(5)
O3 0.0210(6) 0.0275(6) 0.0223(6) -0.0031(5) -0.0030(5) 0.0021(5)
O4 0.0194(6) 0.0339(7) 0.0272(6) 0.0058(5) -0.0024(5) -0.0025(5)
O5 0.0377(8) 0.0443(8) 0.0340(8) -0.0199(6) -0.0020(6) 0.0055(6)
O6 0.0315(7) 0.0362(7) 0.0258(7) 0.0111(5) 0.0032(5) 0.0017(6)
N1 0.0190(7) 0.0173(6) 0.0163(6) 0.0001(5) -0.0019(5) 0.0008(5)
C1 0.0191(8) 0.0229(8) 0.0193(7) 0.0028(6) 0.0042(6) 0.0023(6)
C2 0.0168(7) 0.0228(8) 0.0182(8) 0.0015(6) 0.0009(6) 0.0002(6)
C3 0.0354(10) 0.0182(8) 0.0298(9) -0.0006(7) -0.0001(8) 0.0058(7)

loop_
_atom_type_symbol
_atom_type_description
_atom_type_scat_dispersion_real
_atom_type_scat_dispersion_imag
_atom_type_scat_source
C C 0.0033 0.0016 'International Tables Vol C Tables 4.2.6.8 and 6.1.1.4'
H H 0.0000 0.0000 'International Tables Vol C Tables 4.2.6.8 and 6.1.1.4'
N N 0.0061 0.0033 'International Tables Vol C Tables 4.2.6.8 and 6.1.1.4'
O O 0.0106 0.0060 'International Tables Vol C Tables 4.2.6.8 and 6.1.1.4'
P P 0.1023 0.0942 'International Tables Vol C Tables 4.2.6.8 and 6.1.1.4'

loop_
_geom_angle_atom_site_label_1
_geom_angle_atom_site_label_2
_geom_angle_atom_site_label_3
_geom_angle
_geom_angle_publ_flag
O3 P1 O2 116.47(8) yes
O3 P1 O1 107.77(8) yes
O2 P1 O1 112.40(8) yes
O3 P1 C1 107.42(7) yes
O2 P1 C1 105.35(8) yes
O1 P1 C1 106.90(8) yes
O4 P2 O5 118.05(8) yes
O4 P2 O6 108.77(8) yes
O5 P2 O6 110.50(9) yes
O4 P2 C2 110.00(7) yes
O5 P2 C2 102.04(8) yes
O6 P2 C2 106.82(7) yes
C2 N1 C1 115.64(13) yes
C2 N1 C3 112.14(13) yes
C1 N1 C3 111.03(13) yes
N1 C1 P1 113.41(11) yes
C2 N1 H2 108.1(13) ?
C1 N1 H2 103.6(13) ?
C3 N1 H2 105.4(14) ?
N1 C1 H11 108.6(12) ?
P1 C1 H11 109.9(13) ?
N1 C1 H12 106.8(14) ?
P1 C1 H12 107.2(14) ?
H11 C1 H12 110.9(18) ?
N1 C2 P2 116.12(11) ?
N1 C2 H21 104.4(13) ?
P2 C2 H21 108.5(13) ?
N1 C2 H22 109.7(11) ?
P2 C2 H22 107.5(12) ?
H21 C2 H22 110.6(17) ?
N1 C3 H31 105.4(15) ?
N1 C3 H32 104.1(14) ?
H31 C3 H32 119(2) ?
N1 C3 H33 112.1(15) ?
H31 C3 H33 112(2) ?
H32 C3 H33 105(2) ?
P1 O1 H1 112(2) ?
P2 O5 H5 126(3) ?
P2 O6 H6 108(3) ?

loop_
_geom_bond_atom_site_label_1
_geom_bond_atom_site_label_2
_geom_bond_distance
_geom_bond_publ_flag
P1 O1 1.5531(13) yes
P1 O2 1.5122(13) yes
P1 O3 1.5092(13) yes
P1 C1 1.8248(18) yes
P2 O4 1.4878(13) yes
P2 O5 1.5190(15) yes
P2 O6 1.5642(16) yes
P2 C2 1.8330(17) yes
N1 C2 1.503(2) yes
N1 C1 1.503(2) yes
N1 C3 1.503(2) yes
O1 H1 0.73(3) ?
N1 H2 0.85(2) ?
O5 H5 0.87(5) ?
O6 H6 0.76(3) ?
C1 H11 0.93(2) ?
C1 H12 0.89(2) ?
C2 H21 0.92(2) ?
C2 H22 0.94(2) ?
C3 H31 0.89(3) ?
C3 H32 0.97(2) ?
C3 H33 1.01(3) ?

loop_
_geom_hbond_atom_site_label_D
_geom_hbond_atom_site_label_H
_geom_hbond_atom_site_label_A
_geom_hbond_distance_DH
_geom_hbond_distance_HA
_geom_hbond_distance_DA
_geom_hbond_angle_DHA
_geom_hbond_site_symmetry_A
O1 H1 O4 0.73(3) 1.81(3) 2.5245(19) 168(3) 2_655
N1 H2 O3 0.85(2) 1.90(2) 2.7101(19) 158.7(19) 3
O6 H6 O3 0.76(3) 1.84(3) 2.5717(19) 160(4) 2_545
O5 H5 O2 0.87(5) 1.61(5) 2.4457(19) 160(5) 4_566
C3 H31 O4 0.89(3) 2.59(2) 3.142(2) 121.0(18) 2_645
C3 H32 O5 0.97(2) 2.62(2) 3.517(3) 153.9(19) 2_545
C3 H33 O2 1.01(3) 2.78(2) 3.427(3) 122.1(18) 3_655

loop_
_geom_torsion_atom_site_label_1
_geom_torsion_atom_site_label_2
_geom_torsion_atom_site_label_3
_geom_torsion_atom_site_label_4
_geom_torsion
_geom_torsion_publ_flag
C2 N1 C1 P1 -57.02(16) yes
C3 N1 C1 P1 173.75(12) yes
O3 P1 C1 N1 -32.47(13) yes
O2 P1 C1 N1 -157.26(11) yes
O1 P1 C1 N1 82.97(13) yes
C1 N1 C2 P2 -69.06(16) yes
C3 N1 C2 P2 59.63(16) yes
O4 P2 C2 N1 22.70(14) yes
O5 P2 C2 N1 148.81(12) yes
O6 P2 C2 N1 -95.18(12) yes
